data_4128917
loop_
_publ_author_name
'Haut, Franz-Lucas'
'Habiger, Christoph'
'Speck, Klaus'
'Wurst, Klaus'
'Mayer, Peter'
'Korber, Johannes Nepomuk'
'M\"uller, Thomas'
'Magauer, Thomas'

_publ_section_title
;
 Synthetic Entry to Polyfunctionalized Molecules through the
 [3+2]-Cycloaddition of Thiocarbonyl Ylides.
;
_journal_issue 34
_journal_name_full 'Journal of the American Chemical Society'
_journal_page_first 13352
_journal_page_last 13357
_journal_paper_doi 10.1021/jacs.9b07729
_journal_volume 141
_journal_year 2019
_chemical_absolute_configuration ad
_chemical_formula_sum 'C12 H18 O S'
_chemical_formula_weight 210.32
_space_group_crystal_system orthorhombic
_space_group_IT_number 19
_space_group_name_Hall 'P 2ac 2ab'
_space_group_name_H-M_alt 'P 21 21 21'
_atom_sites_solution_hydrogens mixed
_audit_creation_method SHELXL-2014/7
_cell_angle_alpha 90
_cell_angle_beta 90
_cell_angle_gamma 90
_cell_formula_units_Z 4
_cell_length_a 5.8430(4)
_cell_length_b 10.9977(8)
_cell_length_c 17.5865(12)
_cell_measurement_reflns_used 9956
_cell_measurement_temperature 183(2)
_cell_measurement_theta_max 25.4
_cell_measurement_theta_min 2.2
_cell_volume 1130.10(14)
_computing_cell_refinement 'Bruker SAINT-V 8.34A'
_computing_data_collection 'Bruker Apex III'
_computing_data_reduction 'Bruker SAINT-V 8.34A'
_computing_structure_refinement 'SHELXL-2014/7 (Sheldrick, 2014)'
_computing_structure_solution 'SHELXTL-XT-2014/4 (Bruker AXS, 2014)'
_diffrn_ambient_temperature 183(2)
_diffrn_detector_area_resol_mean 10.4
_diffrn_measured_fraction_theta_full 0.999
_diffrn_measured_fraction_theta_max 0.998
_diffrn_measurement_device_type 'Bruker D8 QUEST PHOTON 100'
_diffrn_measurement_method '\f and \w scans'
_diffrn_radiation_monochromator 'multi layered optics'
_diffrn_radiation_type MoK\a
_diffrn_radiation_wavelength 0.71073
_diffrn_reflns_av_R_equivalents 0.0415
_diffrn_reflns_av_unetI/netI 0.0151
_diffrn_reflns_Laue_measured_fraction_full 0.999
_diffrn_reflns_Laue_measured_fraction_max 0.998
_diffrn_reflns_limit_h_max 7
_diffrn_reflns_limit_h_min -7
_diffrn_reflns_limit_k_max 13
_diffrn_reflns_limit_k_min -12
_diffrn_reflns_limit_l_max 21
_diffrn_reflns_limit_l_min -21
_diffrn_reflns_number 26482
_diffrn_reflns_point_group_measured_fraction_full 1.000
_diffrn_reflns_point_group_measured_fraction_max 0.998
_diffrn_reflns_theta_full 25.242
_diffrn_reflns_theta_max 25.398
_diffrn_reflns_theta_min 2.316
_diffrn_source 'Incoatec Microfocus'
_exptl_absorpt_coefficient_mu 0.253
_exptl_absorpt_correction_T_max 0.977
_exptl_absorpt_correction_T_min 0.931
_exptl_absorpt_correction_type multi-scan
_exptl_absorpt_process_details 'Bruker SADABS-2014/5)'
_exptl_crystal_colour colourless
_exptl_crystal_density_diffrn 1.236
_exptl_crystal_description plate
_exptl_crystal_F_000 456
_exptl_crystal_size_max 0.200
_exptl_crystal_size_mid 0.180
_exptl_crystal_size_min 0.015
_refine_diff_density_max 0.192
_refine_diff_density_min -0.122
_refine_diff_density_rms 0.031
_refine_ls_abs_structure_details
;
 Flack x determined using 775 quotients [(I+)-(I-)]/[(I+)+(I-)]
 (Parsons, Flack and Wagner, Acta Cryst. B69 (2013) 249-259).
;
_refine_ls_abs_structure_Flack -0.025(16)
_refine_ls_extinction_coef 0.020(3)
_refine_ls_extinction_expression Fc^*^=kFc[1+0.001xFc^2^\l^3^/sin(2\q)]^-1/4^
_refine_ls_extinction_method 'SHELXL-2014/7 (Sheldrick 2014'
_refine_ls_goodness_of_fit_ref 1.066
_refine_ls_hydrogen_treatment mixed
_refine_ls_matrix_type full
_refine_ls_number_parameters 140
_refine_ls_number_reflns 2061
_refine_ls_number_restraints 3
_refine_ls_restrained_S_all 1.066
_refine_ls_R_factor_all 0.0251
_refine_ls_R_factor_gt 0.0225
_refine_ls_shift/su_max 0.000
_refine_ls_shift/su_mean 0.000
_refine_ls_structure_factor_coef Fsqd
_refine_ls_weighting_details 'w=1/[\s^2^(Fo^2^)+(0.0345P)^2^+0.1457P] where P=(Fo^2^+2Fc^2^)/3'
_refine_ls_weighting_scheme calc
_refine_ls_wR_factor_gt 0.0569
_refine_ls_wR_factor_ref 0.0580
_reflns_Friedel_coverage 0.681
_reflns_Friedel_fraction_full 1.000
_reflns_Friedel_fraction_max 0.996
_reflns_number_gt 1949
_reflns_number_total 2061
_reflns_threshold_expression 'I > 2\s(I)'
_cod_data_source_file CCDC1921468_8p.cif
_cod_data_source_block mar19_8
_cod_database_code 4128917
_shelx_shelxl_version_number 2014/7
_shelx_space_group_comment
;
The symmetry employed for this shelxl refinement is uniquely defined
by the following loop, which should always be used as a source of
symmetry information in preference to the above space-group names.
They are only intended as comments.
;
_shelx_estimated_absorpt_t_min 0.951
_shelx_estimated_absorpt_t_max 0.996

loop_
_space_group_symop_operation_xyz
'x, y, z'
'-x+1/2, -y, z+1/2'
'-x, y+1/2, -z+1/2'
'x+1/2, -y+1/2, -z'

loop_
_atom_site_label
_atom_site_type_symbol
_atom_site_fract_x
_atom_site_fract_y
_atom_site_fract_z
_atom_site_U_iso_or_equiv
_atom_site_adp_type
_atom_site_occupancy
_atom_site_site_symmetry_order
_atom_site_calc_flag
_atom_site_refinement_flags_posn
_atom_site_refinement_flags_adp
S1 S 0.76817(9) 0.27977(4) 0.09906(3) 0.03026(15) Uani 1 1 d . .
O1 O 0.8636(2) 0.65892(12) 0.20638(8) 0.0335(3) Uani 1 1 d . .
C1 C 0.3343(3) 0.4731(2) 0.28708(10) 0.0268(4) Uani 1 1 d D .
H1A H 0.211(4) 0.4269(19) 0.3062(12) 0.035(6) Uiso 1 1 d D .
H1B H 0.307(4) 0.5540(18) 0.2652(12) 0.040(6) Uiso 1 1 d D .
C2 C 0.5542(3) 0.45990(16) 0.33090(9) 0.0198(4) Uani 1 1 d . .
C3 C 0.5280(3) 0.39968(18) 0.25355(9) 0.0211(4) Uani 1 1 d D .
H3 H 0.514(3) 0.3121(16) 0.2517(12) 0.030(6) Uiso 1 1 d D .
C4 C 0.6775(3) 0.46239(15) 0.19540(9) 0.0186(4) Uani 1 1 d . .
C5 C 0.7659(3) 0.57536(15) 0.23717(9) 0.0212(4) Uani 1 1 d . .
C6 C 0.7163(3) 0.56608(15) 0.32157(9) 0.0222(4) Uani 1 1 d . .
H6A H 0.8594 0.5517 0.3504 0.027 Uiso 1 1 calc R U
H6B H 0.6448 0.6420 0.3403 0.027 Uiso 1 1 calc R U
C7 C 0.5505(3) 0.38774(17) 0.40408(10) 0.0248(4) Uani 1 1 d . .
H7 H 0.4401 0.3192 0.3970 0.030 Uiso 1 1 calc R U
C8 C 0.7819(4) 0.3324(2) 0.42316(12) 0.0401(5) Uani 1 1 d . .
H8A H 0.7705 0.2868 0.4709 0.060 Uiso 1 1 calc R U
H8B H 0.8289 0.2775 0.3822 0.060 Uiso 1 1 calc R U
H8C H 0.8956 0.3974 0.4287 0.060 Uiso 1 1 calc R U
C9 C 0.4612(4) 0.4662(2) 0.46909(10) 0.0306(4) Uani 1 1 d . .
H9A H 0.4596 0.4185 0.5161 0.046 Uiso 1 1 calc R U
H9B H 0.5611 0.5370 0.4756 0.046 Uiso 1 1 calc R U
H9C H 0.3056 0.4936 0.4573 0.046 Uiso 1 1 calc R U
C10 C 0.5580(3) 0.49484(17) 0.12006(10) 0.0246(4) Uani 1 1 d . .
H10A H 0.4080 0.5334 0.1302 0.030 Uiso 1 1 calc R U
H10B H 0.6531 0.5524 0.0905 0.030 Uiso 1 1 calc R U
C11 C 0.5254(3) 0.37703(19) 0.07591(11) 0.0305(4) Uani 1 1 d . .
H11A H 0.5209 0.3936 0.0206 0.037 Uiso 1 1 calc R U
H11B H 0.3802 0.3372 0.0908 0.037 Uiso 1 1 calc R U
C12 C 0.8800(3) 0.38221(16) 0.17133(10) 0.0230(4) Uani 1 1 d . .
H12A H 0.9394 0.3357 0.2153 0.028 Uiso 1 1 calc R U
H12B H 1.0054 0.4326 0.1503 0.028 Uiso 1 1 calc R U

loop_
_atom_site_aniso_label
_atom_site_aniso_U_11
_atom_site_aniso_U_22
_atom_site_aniso_U_33
_atom_site_aniso_U_23
_atom_site_aniso_U_13
_atom_site_aniso_U_12
S1 0.0398(3) 0.0245(2) 0.0266(2) -0.00785(19) 0.0034(2) -0.0006(2)
O1 0.0416(8) 0.0249(7) 0.0341(7) 0.0001(6) 0.0048(6) -0.0131(6)
C1 0.0169(9) 0.0386(12) 0.0247(10) -0.0014(9) 0.0012(7) -0.0026(8)
C2 0.0194(8) 0.0204(9) 0.0195(8) -0.0035(7) 0.0002(7) 0.0003(7)
C3 0.0222(8) 0.0221(9) 0.0190(8) -0.0029(7) 0.0006(6) -0.0048(7)
C4 0.0199(9) 0.0179(8) 0.0179(8) 0.0008(7) 0.0005(6) -0.0019(7)
C5 0.0178(7) 0.0183(8) 0.0275(8) -0.0002(7) -0.0004(7) 0.0016(7)
C6 0.0226(9) 0.0199(8) 0.0240(9) -0.0041(7) -0.0013(7) -0.0010(7)
C7 0.0306(9) 0.0237(9) 0.0199(8) -0.0003(8) 0.0025(8) -0.0027(8)
C8 0.0505(13) 0.0405(12) 0.0292(10) 0.0068(9) 0.0020(9) 0.0181(11)
C9 0.0360(10) 0.0342(11) 0.0217(9) -0.0012(8) 0.0038(8) 0.0000(9)
C10 0.0258(9) 0.0269(10) 0.0211(9) 0.0032(7) -0.0014(7) -0.0007(8)
C11 0.0329(10) 0.0343(11) 0.0243(9) -0.0011(8) -0.0058(8) -0.0032(9)
C12 0.0228(8) 0.0228(9) 0.0235(9) -0.0035(8) -0.0002(7) 0.0009(7)

loop_
_atom_type_symbol
_atom_type_description
_atom_type_scat_dispersion_real
_atom_type_scat_dispersion_imag
_atom_type_scat_source
C C 0.0033 0.0016 'International Tables Vol C Tables 4.2.6.8 and 6.1.1.4'
H H 0.0000 0.0000 'International Tables Vol C Tables 4.2.6.8 and 6.1.1.4'
O O 0.0106 0.0060 'International Tables Vol C Tables 4.2.6.8 and 6.1.1.4'
S S 0.1246 0.1234 'International Tables Vol C Tables 4.2.6.8 and 6.1.1.4'

loop_
_geom_angle_atom_site_label_1
_geom_angle_atom_site_label_2
_geom_angle_atom_site_label_3
_geom_angle
C12 S1 C11 94.14(8)
C2 C1 C3 60.58(11)
C2 C1 H1A 114.8(13)
C3 C1 H1A 115.2(13)
C2 C1 H1B 115.2(14)
C3 C1 H1B 117.0(13)
H1A C1 H1B 120(2)
C1 C2 C7 118.29(15)
C1 C2 C6 113.86(15)
C7 C2 C6 120.44(15)
C1 C2 C3 59.86(11)
C7 C2 C3 122.09(15)
C6 C2 C3 107.59(14)
C1 C3 C4 116.96(17)
C1 C3 C2 59.55(11)
C4 C3 C2 110.38(15)
C1 C3 H3 118.9(12)
C4 C3 H3 118.6(12)
C2 C3 H3 118.2(13)
C3 C4 C5 103.90(13)
C3 C4 C12 111.71(15)
C5 C4 C12 109.76(13)
C3 C4 C10 115.21(14)
C5 C4 C10 112.17(14)
C12 C4 C10 104.20(13)
O1 C5 C6 125.41(16)
O1 C5 C4 124.06(15)
C6 C5 C4 110.52(14)
C2 C6 C5 106.13(14)
C2 C6 H6A 110.5
C5 C6 H6A 110.5
C2 C6 H6B 110.5
C5 C6 H6B 110.5
H6A C6 H6B 108.7
C2 C7 C8 112.64(15)
C2 C7 C9 110.25(15)
C8 C7 C9 111.43(16)
C2 C7 H7 107.4
C8 C7 H7 107.4
C9 C7 H7 107.4
C7 C8 H8A 109.5
C7 C8 H8B 109.5
H8A C8 H8B 109.5
C7 C8 H8C 109.5
H8A C8 H8C 109.5
H8B C8 H8C 109.5
C7 C9 H9A 109.5
C7 C9 H9B 109.5
H9A C9 H9B 109.5
C7 C9 H9C 109.5
H9A C9 H9C 109.5
H9B C9 H9C 109.5
C11 C10 C4 107.36(15)
C11 C10 H10A 110.2
C4 C10 H10A 110.2
C11 C10 H10B 110.2
C4 C10 H10B 110.2
H10A C10 H10B 108.5
C10 C11 S1 106.75(12)
C10 C11 H11A 110.4
S1 C11 H11A 110.4
C10 C11 H11B 110.4
S1 C11 H11B 110.4
H11A C11 H11B 108.6
C4 C12 S1 105.75(11)
C4 C12 H12A 110.6
S1 C12 H12A 110.6
C4 C12 H12B 110.6
S1 C12 H12B 110.6
H12A C12 H12B 108.7

loop_
_geom_bond_atom_site_label_1
_geom_bond_atom_site_label_2
_geom_bond_distance
S1 C12 1.8197(18)
S1 C11 1.823(2)
O1 C5 1.210(2)
C1 C2 1.505(2)
C1 C3 1.510(3)
C1 H1A 0.946(18)
C1 H1B 0.982(18)
C2 C7 1.512(2)
C2 C6 1.513(2)
C2 C3 1.521(2)
C3 C4 1.512(2)
C3 H3 0.967(17)
C4 C5 1.533(2)
C4 C12 1.535(2)
C4 C10 1.540(2)
C5 C6 1.516(2)
C6 H6A 0.9900
C6 H6B 0.9900
C7 C8 1.520(3)
C7 C9 1.524(3)
C7 H7 1.0000
C8 H8A 0.9800
C8 H8B 0.9800
C8 H8C 0.9800
C9 H9A 0.9800
C9 H9B 0.9800
C9 H9C 0.9800
C10 C11 1.522(3)
C10 H10A 0.9900
C10 H10B 0.9900
C11 H11A 0.9900
C11 H11B 0.9900
C12 H12A 0.9900
C12 H12B 0.9900

loop_
_geom_torsion_atom_site_label_1
_geom_torsion_atom_site_label_2
_geom_torsion_atom_site_label_3
_geom_torsion_atom_site_label_4
_geom_torsion
C3 C1 C2 C7 -112.65(17)
C3 C1 C2 C6 97.21(16)
C2 C1 C3 C4 -98.87(16)
C7 C2 C3 C1 106.43(19)
C6 C2 C3 C1 -107.85(17)
C1 C2 C3 C4 110.04(18)
C7 C2 C3 C4 -143.53(16)
C6 C2 C3 C4 2.2(2)
C1 C3 C4 C5 56.53(19)
C2 C3 C4 C5 -8.79(19)
C1 C3 C4 C12 174.79(14)
C2 C3 C4 C12 109.47(16)
C1 C3 C4 C10 -66.6(2)
C2 C3 C4 C10 -131.89(16)
C3 C4 C5 O1 -168.36(17)
C12 C4 C5 O1 72.0(2)
C10 C4 C5 O1 -43.3(2)
C3 C4 C5 C6 12.44(18)
C12 C4 C5 C6 -107.16(16)
C10 C4 C5 C6 137.51(15)
C1 C2 C6 C5 -58.63(18)
C7 C2 C6 C5 151.93(15)
C3 C2 C6 C5 5.54(18)
O1 C5 C6 C2 169.43(17)
C4 C5 C6 C2 -11.39(18)
C1 C2 C7 C8 153.67(17)
C6 C2 C7 C8 -58.2(2)
C3 C2 C7 C8 83.3(2)
C1 C2 C7 C9 -81.2(2)
C6 C2 C7 C9 66.9(2)
C3 C2 C7 C9 -151.58(17)
C3 C4 C10 C11 -73.68(19)
C5 C4 C10 C11 167.73(14)
C12 C4 C10 C11 49.07(18)
C4 C10 C11 S1 -32.93(17)
C12 S1 C11 C10 6.60(14)
C3 C4 C12 S1 82.42(15)
C5 C4 C12 S1 -162.88(11)
C10 C4 C12 S1 -42.58(15)
C11 S1 C12 C4 21.21(13)
